data_4060477
loop_
_publ_author_name
'Vojtech Jancik'
'Leslie W. Pineda'
'A. Claudia St\"uckl'
'Herbert W. Roesky'
'Regine Herbst-Irmer'

_journal_name_full Organometallics
_journal_paper_doi 10.1021/om049400b
_journal_year 2005
_chemical_formula_moiety 'C42 H56 F3 N3 O3 S2 Ti'
_chemical_formula_sum 'C42 H56 F3 N3 O3 S2 Ti'
_chemical_formula_weight 819.92
_space_group_IT_number 2
_space_group_name_Hall '-P 1'
_space_group_name_H-M_alt 'P -1'
_symmetry_cell_setting triclinic
_symmetry_space_group_name_H-M 'P -1'
_cell_angle_alpha 91.3630(10)
_cell_angle_beta 94.1310(10)
_cell_angle_gamma 109.0290(10)
_cell_formula_units_Z 2
_cell_length_a 10.6619(4)
_cell_length_b 12.7780(4)
_cell_length_c 16.7565(6)
_cell_measurement_temperature 132(2)
_cell_volume 2149.80(13)
_diffrn_ambient_temperature 132(2)
_exptl_crystal_density_diffrn 1.267
_cod_database_code 4060477

loop_
_symmetry_equiv_pos_as_xyz
'x, y, z'
'-x, -y, -z'

loop_
_atom_site_label
_atom_site_type_symbol
_atom_site_fract_x
_atom_site_fract_y
_atom_site_fract_z
_atom_site_U_iso_or_equiv
_atom_site_adp_type
_atom_site_occupancy
_atom_site_symmetry_multiplicity
_atom_site_calc_flag
_atom_site_refinement_flags
_atom_site_disorder_assembly
_atom_site_disorder_group
Ti1 Ti 0.76796(2) 0.307021(19) 0.274986(14) 0.01304(6) Uani 1 1 d . . .
S2 S 0.76141(3) 0.32947(3) 0.13309(2) 0.01803(8) Uani 1 1 d . . .
C3 C 0.62230(13) 0.20875(11) 0.13832(8) 0.0162(3) Uani 1 1 d . . .
N4 N 0.63258(11) 0.18121(9) 0.21854(7) 0.0156(2) Uani 1 1 d . . .
C5 C 0.53257(13) 0.08741(11) 0.24595(8) 0.0169(3) Uani 1 1 d . . .
C6 C 0.41521(14) 0.09792(13) 0.27050(9) 0.0217(3) Uani 1 1 d . . .
C7 C 0.31960(16) 0.00711(14) 0.29786(10) 0.0278(3) Uani 1 1 d . . .
C8 C 0.34118(17) -0.09416(13) 0.30111(10) 0.0281(3) Uani 1 1 d . . .
C9 C 0.45751(16) -0.10477(13) 0.27638(9) 0.0257(3) Uani 1 1 d . . .
C10 C 0.55385(15) -0.01423(12) 0.24836(9) 0.0205(3) Uani 1 1 d . . .
C11 C 0.52249(14) 0.15869(12) 0.08262(9) 0.0198(3) Uani 1 1 d . . .
C12 C 0.50554(16) 0.19246(13) -0.00300(9) 0.0259(3) Uani 1 1 d . . .
C13 C 0.37382(19) 0.11247(15) -0.04293(11) 0.0327(4) Uani 1 1 d . . .
C14 C 0.4995(2) 0.31098(16) -0.00403(13) 0.0405(5) Uani 1 1 d . . .
C15 C 0.62034(19) 0.18478(17) -0.05014(10) 0.0356(4) Uani 1 1 d . . .
N16 N 0.88389(11) 0.46836(9) 0.27826(7) 0.0149(2) Uani 1 1 d . . .
C17 C 0.96368(13) 0.50536(11) 0.34619(8) 0.0161(3) Uani 1 1 d . . .
C18 C 1.01634(13) 0.43739(12) 0.39221(8) 0.0170(3) Uani 1 1 d . . .
C19 C 1.00818(13) 0.32696(11) 0.37563(8) 0.0161(3) Uani 1 1 d . . .
N20 N 0.91718(11) 0.25864(9) 0.32140(7) 0.0145(2) Uani 1 1 d . . .
C21 C 0.88287(13) 0.54997(11) 0.21979(8) 0.0162(3) Uani 1 1 d . . .
C22 C 0.77676(14) 0.59208(11) 0.21090(8) 0.0180(3) Uani 1 1 d . . .
C23 C 0.78388(15) 0.67188(13) 0.15482(9) 0.0224(3) Uani 1 1 d . . .
C24 C 0.89122(16) 0.70848(13) 0.10897(9) 0.0255(3) Uani 1 1 d . . .
C25 C 0.99248(16) 0.66287(13) 0.11662(9) 0.0237(3) Uani 1 1 d . . .
C26 C 0.98994(14) 0.58187(11) 0.17118(9) 0.0186(3) Uani 1 1 d . . .
C27 C 1.09952(14) 0.52910(12) 0.17609(9) 0.0209(3) Uani 1 1 d . . .
C28 C 1.12707(17) 0.49367(15) 0.09315(10) 0.0278(3) Uani 1 1 d . . .
C29 C 1.22769(16) 0.60580(15) 0.22136(11) 0.0295(4) Uani 1 1 d . . .
C30 C 0.65417(14) 0.55035(13) 0.25785(9) 0.0205(3) Uani 1 1 d . . .
C31 C 0.53398(16) 0.47775(15) 0.20331(11) 0.0303(4) Uani 1 1 d . . .
C32 C 0.62046(18) 0.64401(15) 0.29928(12) 0.0321(4) Uani 1 1 d . . .
C33 C 1.00106(16) 0.62571(12) 0.37419(9) 0.0207(3) Uani 1 1 d . . .
C34 C 1.10943(15) 0.28689(14) 0.42102(10) 0.0220(3) Uani 1 1 d . . .
C35 C 0.90968(13) 0.14335(11) 0.31136(8) 0.0156(3) Uani 1 1 d . . .
C36 C 0.85395(13) 0.06911(12) 0.37043(8) 0.0173(3) Uani 1 1 d . . .
C37 C 0.84407(15) -0.04169(12) 0.35690(9) 0.0211(3) Uani 1 1 d . . .
C38 C 0.88833(15) -0.07749(13) 0.28904(9) 0.0235(3) Uani 1 1 d . . .
C39 C 0.94248(15) -0.00281(13) 0.23206(9) 0.0217(3) Uani 1 1 d . . .
C40 C 0.95346(13) 0.10880(12) 0.24154(8) 0.0177(3) Uani 1 1 d . . .
C41 C 1.01504(14) 0.18861(13) 0.17822(9) 0.0206(3) Uani 1 1 d . . .
C42 C 0.9545(2) 0.14421(16) 0.09363(10) 0.0337(4) Uani 1 1 d . . .
C43 C 1.16623(18) 0.21622(18) 0.18463(13) 0.0375(4) Uani 1 1 d . . .
C44 C 0.80581(14) 0.10277(12) 0.44747(8) 0.0186(3) Uani 1 1 d . . .
C45 C 0.65491(15) 0.05129(14) 0.45061(10) 0.0230(3) Uani 1 1 d . . .
C46 C 0.87558(17) 0.07120(15) 0.52194(9) 0.0254(3) Uani 1 1 d . . .
O47 O 0.67057(9) 0.31163(8) 0.37016(6) 0.0186(2) Uani 1 1 d . . .
S48 S 0.66265(3) 0.36401(3) 0.44967(2) 0.01776(8) Uani 1 1 d . . .
O49 O 0.70012(11) 0.30833(10) 0.51506(6) 0.0269(2) Uani 1 1 d . . .
O50 O 0.71556(10) 0.48225(9) 0.45099(6) 0.0241(2) Uani 1 1 d . . .
C51 C 0.48225(15) 0.33017(13) 0.44883(9) 0.0243(3) Uani 1 1 d . . .
F52 F 0.42118(9) 0.22166(8) 0.44613(6) 0.0354(2) Uani 1 1 d . . .
F53 F 0.45274(10) 0.37391(9) 0.51433(6) 0.0374(2) Uani 1 1 d . . .
F54 F 0.43572(9) 0.37111(10) 0.38530(6) 0.0388(3) Uani 1 1 d . . .
H55 H 0.4017(16) 0.1682(14) 0.2701(10) 0.021(4) Uiso 1 1 d . . .
H56 H 0.240(2) 0.0134(16) 0.3149(12) 0.036(5) Uiso 1 1 d . . .
H57 H 0.2764(18) -0.1544(16) 0.3202(11) 0.030(5) Uiso 1 1 d . . .
H58 H 0.4714(18) -0.1750(16) 0.2774(11) 0.030(5) Uiso 1 1 d . . .
H59 H 0.6348(17) -0.0198(14) 0.2312(10) 0.022(4) Uiso 1 1 d . . .
H60 H 0.4557(17) 0.0968(14) 0.0981(10) 0.021(4) Uiso 1 1 d . . .
H61 H 0.3764(18) 0.0350(16) -0.0448(11) 0.029(5) Uiso 1 1 d . . .
H62 H 0.302(2) 0.1167(16) -0.0126(12) 0.033(5) Uiso 1 1 d . . .
H63 H 0.3602(19) 0.1327(16) -0.0963(13) 0.037(5) Uiso 1 1 d . . .
H64 H 0.579(2) 0.3678(17) 0.0249(12) 0.038(5) Uiso 1 1 d . . .
H65 H 0.489(2) 0.3289(18) -0.0572(14) 0.050(6) Uiso 1 1 d . . .
H66 H 0.424(2) 0.3150(18) 0.0242(13) 0.045(6) Uiso 1 1 d . . .
H67 H 0.706(2) 0.2370(17) -0.0258(12) 0.038(5) Uiso 1 1 d . . .
H68 H 0.607(2) 0.2017(18) -0.1042(14) 0.047(6) Uiso 1 1 d . . .
H69 H 0.625(2) 0.1070(19) -0.0513(12) 0.043(6) Uiso 1 1 d . . .
H70 H 1.0746(16) 0.4750(13) 0.4370(10) 0.017(4) Uiso 1 1 d . . .
H71 H 0.7152(18) 0.7008(15) 0.1476(11) 0.027(5) Uiso 1 1 d . . .
H72 H 0.8944(19) 0.7624(16) 0.0742(12) 0.035(5) Uiso 1 1 d . . .
H73 H 1.0656(18) 0.6885(15) 0.0852(11) 0.029(5) Uiso 1 1 d . . .
H74 H 1.0684(16) 0.4622(14) 0.2042(10) 0.018(4) Uiso 1 1 d . . .
H75 H 1.1627(18) 0.5556(16) 0.0608(11) 0.029(5) Uiso 1 1 d . . .
H76 H 1.049(2) 0.4456(17) 0.0652(12) 0.036(5) Uiso 1 1 d . . .
H77 H 1.1905(19) 0.4529(16) 0.0990(11) 0.035(5) Uiso 1 1 d . . .
H78 H 1.257(2) 0.6743(18) 0.1960(12) 0.040(5) Uiso 1 1 d . . .
H79 H 1.2156(19) 0.6204(16) 0.2773(12) 0.035(5) Uiso 1 1 d . . .
H80 H 1.299(2) 0.5727(16) 0.2192(12) 0.038(5) Uiso 1 1 d . . .
H81 H 0.6737(16) 0.5064(13) 0.2990(10) 0.017(4) Uiso 1 1 d . . .
H82 H 0.550(2) 0.4168(18) 0.1761(13) 0.047(6) Uiso 1 1 d . . .
H83 H 0.459(2) 0.4487(16) 0.2346(11) 0.035(5) Uiso 1 1 d . . .
H84 H 0.5111(19) 0.5238(16) 0.1604(12) 0.036(5) Uiso 1 1 d . . .
H85 H 0.602(2) 0.6935(17) 0.2612(12) 0.038(5) Uiso 1 1 d . . .
H86 H 0.694(2) 0.6859(17) 0.3388(13) 0.041(5) Uiso 1 1 d . . .
H87 H 0.5419(18) 0.6144(15) 0.3300(11) 0.028(5) Uiso 1 1 d . . .
H88 H 1.036(2) 0.6744(18) 0.3328(13) 0.045(6) Uiso 1 1 d . . .
H89 H 0.923(2) 0.6397(16) 0.3863(12) 0.040(5) Uiso 1 1 d . . .
H90 H 1.0601(19) 0.6417(15) 0.4206(12) 0.032(5) Uiso 1 1 d . . .
H91 H 1.180(2) 0.3469(17) 0.4463(12) 0.038(5) Uiso 1 1 d . . .
H92 H 1.076(2) 0.245(2) 0.4661(15) 0.058(7) Uiso 1 1 d . . .
H93 H 1.138(2) 0.2418(19) 0.3889(14) 0.051(6) Uiso 1 1 d . . .
H94 H 0.8041(17) -0.0941(15) 0.3955(11) 0.026(4) Uiso 1 1 d . . .
H95 H 0.8804(17) -0.1541(15) 0.2795(10) 0.027(4) Uiso 1 1 d . . .
H96 H 0.9716(16) -0.0256(13) 0.1862(10) 0.019(4) Uiso 1 1 d . . .
H97 H 0.9985(15) 0.2573(13) 0.1884(9) 0.015(4) Uiso 1 1 d . . .
H98 H 1.206(2) 0.2511(17) 0.2375(13) 0.043(6) Uiso 1 1 d . . .
H99 H 1.189(2) 0.1488(19) 0.1739(13) 0.051(6) Uiso 1 1 d . . .
H100 H 1.206(2) 0.2690(18) 0.1434(13) 0.046(6) Uiso 1 1 d . . .
H101 H 0.854(2) 0.1214(18) 0.0901(13) 0.049(6) Uiso 1 1 d . . .
H102 H 0.991(2) 0.2016(17) 0.0539(13) 0.043(6) Uiso 1 1 d . . .
H103 H 0.982(2) 0.0798(17) 0.0780(12) 0.041(5) Uiso 1 1 d . . .
H104 H 0.8259(15) 0.1834(14) 0.4505(9) 0.015(4) Uiso 1 1 d . . .
H105 H 0.6029(19) 0.0736(15) 0.4078(11) 0.032(5) Uiso 1 1 d . . .
H106 H 0.6302(17) 0.0722(14) 0.5030(11) 0.026(4) Uiso 1 1 d . . .
H107 H 0.6298(18) -0.0268(16) 0.4456(11) 0.029(5) Uiso 1 1 d . . .
H108 H 0.8580(17) 0.1058(15) 0.5701(11) 0.026(4) Uiso 1 1 d . . .
H109 H 0.8438(19) -0.0072(17) 0.5280(11) 0.037(5) Uiso 1 1 d . . .
H110 H 0.975(2) 0.0953(16) 0.5203(11) 0.036(5) Uiso 1 1 d . . .

loop_
_atom_site_aniso_label
_atom_site_aniso_U_11
_atom_site_aniso_U_22
_atom_site_aniso_U_33
_atom_site_aniso_U_23
_atom_site_aniso_U_13
_atom_site_aniso_U_12
Ti1 0.01160(11) 0.01378(12) 0.01309(12) 0.00055(9) 0.00008(8) 0.00351(9)
S2 0.01838(16) 0.01711(17) 0.01486(16) 0.00186(13) -0.00026(12) 0.00102(13)
C3 0.0172(6) 0.0141(6) 0.0171(6) 0.0014(5) 0.0019(5) 0.0049(5)
N4 0.0147(5) 0.0158(6) 0.0148(5) 0.0010(4) 0.0001(4) 0.0033(4)
C5 0.0166(6) 0.0178(7) 0.0131(6) 0.0006(5) -0.0011(5) 0.0017(5)
C6 0.0200(7) 0.0211(7) 0.0240(7) 0.0014(6) 0.0020(6) 0.0065(6)
C7 0.0208(8) 0.0291(9) 0.0309(8) 0.0017(7) 0.0076(6) 0.0035(6)
C8 0.0294(8) 0.0202(8) 0.0278(8) 0.0022(6) 0.0077(6) -0.0023(6)
C9 0.0334(8) 0.0163(7) 0.0246(8) -0.0005(6) 0.0015(6) 0.0049(6)
C10 0.0218(7) 0.0199(7) 0.0188(7) -0.0013(6) 0.0006(5) 0.0059(6)
C11 0.0203(7) 0.0184(7) 0.0183(7) 0.0016(6) -0.0010(5) 0.0037(6)
C12 0.0310(8) 0.0225(8) 0.0186(7) 0.0019(6) -0.0084(6) 0.0031(6)
C13 0.0352(10) 0.0304(9) 0.0249(9) 0.0012(7) -0.0126(7) 0.0039(7)
C14 0.0525(12) 0.0271(9) 0.0366(10) 0.0031(8) -0.0223(9) 0.0110(9)
C15 0.0414(10) 0.0373(10) 0.0174(8) 0.0038(7) 0.0016(7) -0.0016(8)
N16 0.0145(5) 0.0145(6) 0.0159(5) 0.0011(4) 0.0011(4) 0.0051(4)
C17 0.0137(6) 0.0162(7) 0.0175(6) -0.0006(5) 0.0025(5) 0.0037(5)
C18 0.0151(6) 0.0185(7) 0.0152(6) -0.0012(5) -0.0020(5) 0.0035(5)
C19 0.0138(6) 0.0192(7) 0.0149(6) 0.0014(5) 0.0023(5) 0.0049(5)
N20 0.0140(5) 0.0147(6) 0.0151(5) 0.0007(4) 0.0016(4) 0.0050(4)
C21 0.0175(6) 0.0131(6) 0.0161(6) -0.0004(5) -0.0008(5) 0.0032(5)
C22 0.0182(7) 0.0166(7) 0.0182(7) -0.0008(5) 0.0002(5) 0.0048(5)
C23 0.0245(7) 0.0220(8) 0.0235(7) 0.0033(6) 0.0005(6) 0.0118(6)
C24 0.0336(8) 0.0232(8) 0.0224(8) 0.0089(6) 0.0059(6) 0.0118(7)
C25 0.0249(8) 0.0214(8) 0.0250(8) 0.0054(6) 0.0078(6) 0.0062(6)
C26 0.0182(7) 0.0157(7) 0.0206(7) -0.0012(5) 0.0015(5) 0.0040(5)
C27 0.0184(7) 0.0195(7) 0.0251(7) 0.0044(6) 0.0056(6) 0.0058(6)
C28 0.0274(8) 0.0271(9) 0.0307(9) 0.0007(7) 0.0087(7) 0.0100(7)
C29 0.0205(8) 0.0328(9) 0.0343(9) 0.0005(7) 0.0023(7) 0.0074(7)
C30 0.0181(7) 0.0224(7) 0.0228(7) 0.0053(6) 0.0026(5) 0.0084(6)
C31 0.0194(8) 0.0327(9) 0.0366(9) -0.0017(8) 0.0028(7) 0.0058(7)
C32 0.0325(9) 0.0301(9) 0.0367(10) -0.0005(8) 0.0126(8) 0.0124(8)
C33 0.0219(7) 0.0166(7) 0.0216(7) -0.0023(6) -0.0024(6) 0.0046(6)
C34 0.0177(7) 0.0232(8) 0.0249(8) -0.0011(6) -0.0053(6) 0.0081(6)
C35 0.0137(6) 0.0155(7) 0.0182(6) 0.0000(5) -0.0008(5) 0.0059(5)
C36 0.0154(6) 0.0191(7) 0.0177(7) 0.0012(5) -0.0010(5) 0.0065(5)
C37 0.0232(7) 0.0189(7) 0.0214(7) 0.0032(6) 0.0008(6) 0.0071(6)
C38 0.0276(8) 0.0174(7) 0.0265(8) -0.0004(6) 0.0007(6) 0.0094(6)
C39 0.0239(7) 0.0221(7) 0.0214(7) -0.0028(6) 0.0024(6) 0.0109(6)
C40 0.0157(6) 0.0194(7) 0.0181(7) -0.0002(5) -0.0007(5) 0.0064(5)
C41 0.0214(7) 0.0219(7) 0.0207(7) 0.0017(6) 0.0056(6) 0.0092(6)
C42 0.0501(11) 0.0327(10) 0.0195(8) 0.0006(7) 0.0048(7) 0.0149(8)
C43 0.0240(8) 0.0431(11) 0.0482(12) 0.0170(9) 0.0115(8) 0.0120(8)
C44 0.0204(7) 0.0186(7) 0.0175(7) 0.0025(5) 0.0026(5) 0.0072(6)
C45 0.0217(7) 0.0246(8) 0.0222(8) 0.0030(6) 0.0043(6) 0.0065(6)
C46 0.0301(8) 0.0317(9) 0.0182(7) 0.0037(6) 0.0017(6) 0.0151(7)
O47 0.0169(5) 0.0206(5) 0.0178(5) -0.0013(4) 0.0036(4) 0.0052(4)
S48 0.01595(16) 0.02123(18) 0.01645(16) -0.00160(13) 0.00117(12) 0.00683(13)
O49 0.0290(6) 0.0338(6) 0.0205(5) 0.0016(5) -0.0018(4) 0.0148(5)
O50 0.0246(5) 0.0207(5) 0.0257(6) -0.0041(4) 0.0028(4) 0.0061(4)
C51 0.0188(7) 0.0307(8) 0.0243(8) 0.0012(6) 0.0062(6) 0.0085(6)
F52 0.0239(5) 0.0316(5) 0.0450(6) -0.0006(4) 0.0106(4) -0.0002(4)
F53 0.0325(5) 0.0485(6) 0.0357(6) -0.0053(5) 0.0157(4) 0.0172(5)
F54 0.0222(5) 0.0604(7) 0.0384(6) 0.0153(5) 0.0017(4) 0.0193(5)

loop_
_geom_bond_atom_site_label_1
_geom_bond_atom_site_label_2
_geom_bond_distance
_geom_bond_site_symmetry_2
_geom_bond_publ_flag
Ti1 N4 1.9443(11) . ?
Ti1 O47 1.9746(10) . ?
Ti1 N20 2.0011(11) . ?
Ti1 N16 2.0258(12) . ?
Ti1 S2 2.4004(4) . ?
Ti1 C3 2.7041(14) . ?
S2 C3 1.7664(14) . ?
C3 C11 1.3407(19) . ?
C3 N4 1.4033(17) . ?
N4 C5 1.4309(17) . ?
C5 C10 1.390(2) . ?
C5 C6 1.391(2) . ?
C6 C7 1.385(2) . ?
C6 H55 0.954(17) . ?
C7 C8 1.388(2) . ?
C7 H56 0.94(2) . ?
C8 C9 1.382(2) . ?
C8 H57 0.932(19) . ?
C9 C10 1.391(2) . ?
C9 H58 0.956(19) . ?
C10 H59 0.952(17) . ?
C11 C12 1.523(2) . ?
C11 H60 0.932(17) . ?
C12 C15 1.532(3) . ?
C12 C13 1.536(2) . ?
C12 C14 1.537(2) . ?
C13 H61 0.999(19) . ?
C13 H62 0.96(2) . ?
C13 H63 0.95(2) . ?
C14 H64 1.00(2) . ?
C14 H65 0.93(2) . ?
C14 H66 0.98(2) . ?
C15 H67 0.99(2) . ?
C15 H68 0.95(2) . ?
C15 H69 1.01(2) . ?
N16 C17 1.3474(17) . ?
N16 C21 1.4498(17) . ?
C17 C18 1.3970(19) . ?
C17 C33 1.5110(19) . ?
C18 C19 1.4050(19) . ?
C18 H70 0.949(17) . ?
C19 N20 1.3462(17) . ?
C19 C34 1.5056(19) . ?
N20 C35 1.4541(17) . ?
C21 C22 1.4030(19) . ?
C21 C26 1.4068(19) . ?
C22 C23 1.391(2) . ?
C22 C30 1.525(2) . ?
C23 C24 1.383(2) . ?
C23 H71 0.923(18) . ?
C24 C25 1.384(2) . ?
C24 H72 0.91(2) . ?
C25 C26 1.392(2) . ?
C25 H73 0.945(18) . ?
C26 C27 1.526(2) . ?
C27 C28 1.529(2) . ?
C27 C29 1.531(2) . ?
C27 H74 0.959(17) . ?
C28 H75 0.958(19) . ?
C28 H76 0.94(2) . ?
C28 H77 0.98(2) . ?
C29 H78 0.95(2) . ?
C29 H79 0.98(2) . ?
C29 H80 0.98(2) . ?
C30 C32 1.523(2) . ?
C30 C31 1.534(2) . ?
C30 H81 0.953(16) . ?
C31 H82 0.96(2) . ?
C31 H83 0.97(2) . ?
C31 H84 1.01(2) . ?
C32 H85 0.96(2) . ?
C32 H86 0.99(2) . ?
C32 H87 0.987(19) . ?
C33 H88 0.96(2) . ?
C33 H89 0.94(2) . ?
C33 H90 0.94(2) . ?
C34 H91 0.95(2) . ?
C34 H92 0.96(2) . ?
C34 H93 0.92(2) . ?
C35 C40 1.4037(19) . ?
C35 C36 1.4123(19) . ?
C36 C37 1.397(2) . ?
C36 C44 1.5257(19) . ?
C37 C38 1.385(2) . ?
C37 H94 0.960(18) . ?
C38 C39 1.385(2) . ?
C38 H95 0.963(18) . ?
C39 C40 1.397(2) . ?
C39 H96 0.924(17) . ?
C40 C41 1.520(2) . ?
C41 C43 1.529(2) . ?
C41 C42 1.529(2) . ?
C41 H97 0.963(16) . ?
C42 H101 1.01(2) . ?
C42 H102 1.00(2) . ?
C42 H103 0.99(2) . ?
C43 H98 0.98(2) . ?
C43 H99 0.98(2) . ?
C43 H100 0.99(2) . ?
C44 C45 1.532(2) . ?
C44 C46 1.536(2) . ?
C44 H104 0.981(16) . ?
C45 H105 0.979(19) . ?
C45 H106 0.990(18) . ?
C45 H107 0.946(19) . ?
C46 H108 0.970(18) . ?
C46 H109 0.96(2) . ?
C46 H110 1.01(2) . ?
O47 S48 1.4968(10) . ?
S48 O49 1.4234(11) . ?
S48 O50 1.4291(11) . ?
S48 C51 1.8276(15) . ?
C51 F53 1.3233(17) . ?
C51 F52 1.3239(19) . ?
C51 F54 1.3314(18) . ?
